data_2244181
loop_
_publ_author_name
'Neils, Thomas'
'LaDuca, Andrew'
'Bender, John E.'
'Staples, Richard J.'
'Biros, Shannon M.'

_publ_section_title
;
 Crystal structure of
 chlorido[diphenyl(thiophen-2-yl)phosphine-\k<i>P</i>]gold(I)
;
_journal_coeditor_code ZL5036
_journal_issue 10
_journal_name_full 'Acta Crystallographica Section E'
_journal_page_first
;
;
_journal_paper_doi 10.1107/S2056989022009227
_journal_volume 78
_journal_year 2022
_chemical_absolute_configuration ad
_chemical_formula_iupac '[Au Cl (C16 H13 P S)]'
_chemical_formula_moiety 'C16 H13 Au Cl P S'
_chemical_formula_sum 'C16 H13 Au Cl P S'
_chemical_formula_weight 500.71
_chemical_name_systematic
;
chlorido[diphenyl(thiophen-2-yl)phosphine-\k<i>P</i>]gold(I)
;
_space_group_crystal_system orthorhombic
_space_group_IT_number 19
_space_group_name_Hall 'P 2ac 2ab'
_space_group_name_H-M_alt 'P 21 21 21'
_atom_sites_solution_hydrogens geom
_atom_sites_solution_primary dual
_atom_sites_solution_secondary difmap
_audit_creation_method
;
Olex2 1.5
(compiled 2022.04.07 svn.rca3783a0 for OlexSys, GUI svn.r6498)
;
_cell_angle_alpha 90
_cell_angle_beta 90
_cell_angle_gamma 90
_cell_formula_units_Z 4
_cell_length_a 10.0322(13)
_cell_length_b 12.0784(15)
_cell_length_c 12.9412(16)
_cell_measurement_reflns_used 8845
_cell_measurement_temperature 173.15
_cell_measurement_theta_max 26.02
_cell_measurement_theta_min 2.31
_cell_volume 1568.1(3)
_computing_cell_refinement
;
SAINT (Bruker, 2013)
;
_computing_data_collection
;
APEX2 (Bruker, 2013)
;
_computing_data_reduction
;
SAINT (Bruker, 2013)
;
_computing_molecular_graphics
;
<i>CrystalMaker</i> (Palmer, 2007)
;
_computing_publication_material
;
<i>OLEX2</i> (Dolomanov <i>et al.</i>,  2009; Bourhis <i>et al.</i>,
2015)
;
_computing_structure_refinement
;
<i>SHELXL2019/2</i> (Sheldrick, 2015b)
;
_computing_structure_solution
;
<i>SHELXT2018/2</i> (Sheldrick, 2015a)
;
_diffrn_ambient_temperature 173.15
_diffrn_measured_fraction_theta_full 1.000
_diffrn_measured_fraction_theta_max 1.000
_diffrn_measurement_device_type 'Bruker APEXII CCD'
_diffrn_measurement_method '\f and \w scans'
_diffrn_radiation_type MoK\a
_diffrn_radiation_wavelength 0.71073
_diffrn_reflns_av_R_equivalents 0.0367
_diffrn_reflns_av_unetI/netI 0.0382
_diffrn_reflns_limit_h_max 12
_diffrn_reflns_limit_h_min -12
_diffrn_reflns_limit_k_max 14
_diffrn_reflns_limit_k_min -14
_diffrn_reflns_limit_l_max 15
_diffrn_reflns_limit_l_min -15
_diffrn_reflns_number 13335
_diffrn_reflns_theta_full 25.242
_diffrn_reflns_theta_max 26.028
_diffrn_reflns_theta_min 2.307
_diffrn_source_current 40.0
_diffrn_source_power 2.0
_diffrn_source_voltage 50.0
_diffrn_standards_number 0
_exptl_absorpt_coefficient_mu 9.773
_exptl_absorpt_correction_T_max 0.7453
_exptl_absorpt_correction_T_min 0.4736
_exptl_absorpt_correction_type multi-scan
_exptl_absorpt_process_details
;
(SADABS; Krause <i>et al.</i>,  2015)
;
_exptl_crystal_colour 'clear colourless'
_exptl_crystal_density_diffrn 2.121
_exptl_crystal_description block
_exptl_crystal_F_000 944
_exptl_crystal_size_max 0.244
_exptl_crystal_size_mid 0.164
_exptl_crystal_size_min 0.114
_refine_diff_density_max 1.017
_refine_diff_density_min -0.528
_refine_ls_abs_structure_details
;
Flack <i>x</i> determined using 1149 quotients
[(<i>I</i>^+^)-(<i>I</i>^-^)]/[(<i>I</i>^+^)+(<i>I</i>^-^)]
(Parsons <i>et al.</i>, 2013)
;
_refine_ls_abs_structure_Flack -0.002(6)
_refine_ls_extinction_method none
_refine_ls_goodness_of_fit_ref 1.075
_refine_ls_hydrogen_treatment constr
_refine_ls_matrix_type full
_refine_ls_number_parameters 341
_refine_ls_number_reflns 3075
_refine_ls_number_restraints 837
_refine_ls_restrained_S_all 0.983
_refine_ls_R_factor_all 0.0281
_refine_ls_R_factor_gt 0.0254
_refine_ls_shift/su_max 0.001
_refine_ls_shift/su_mean 0.000
_refine_ls_structure_factor_coef Fsqd
_refine_ls_weighting_details 'w=1/[\s^2^(Fo^2^)+(0.0234P)^2^+0.2535P] where P=(Fo^2^+2Fc^2^)/3'
_refine_ls_weighting_scheme calc
_refine_ls_wR_factor_gt 0.0573
_refine_ls_wR_factor_ref 0.0587
_reflns_number_gt 2854
_reflns_number_total 3075
_reflns_threshold_expression 'I > 2\s(I)'
_cod_data_source_file zl5036sup1.cif
_cod_data_source_block I
_cod_database_code 2244181
_shelx_space_group_comment
;
The symmetry employed for this shelxl refinement is uniquely defined
by the following loop, which should always be used as a source of
symmetry information in preference to the above space-group names.
They are only intended as comments.
;
_shelx_estimated_absorpt_t_min 0.199
_shelx_estimated_absorpt_t_max 0.402

loop_
_space_group_symop_operation_xyz
'x, y, z'
'-x+1/2, -y, z+1/2'
'-x, y+1/2, -z+1/2'
'x+1/2, -y+1/2, -z'

loop_
_atom_site_type_symbol
_atom_site_label
_atom_site_fract_x
_atom_site_fract_y
_atom_site_fract_z
_atom_site_U_iso_or_equiv
_atom_site_adp_type
_atom_site_calc_flag
_atom_site_occupancy
_atom_site_disorder_assembly
_atom_site_disorder_group
Au Au1 0.33353(3) 0.56862(2) 0.75765(2) 0.03375(11) Uani d 1 . .
Cl Cl1 0.1218(2) 0.5105(2) 0.79464(19) 0.0511(6) Uani d 1 . .
P P1 0.5388(2) 0.62695(16) 0.72152(16) 0.0324(4) Uani d 1 . .
C C14 0.6564(8) 0.5173(6) 0.7053(6) 0.0351(9) Uani d 0.812(2) A 1
C C15 0.6753(8) 0.4457(6) 0.7881(4) 0.0368(11) Uani d 0.812(2) A 1
H H15 0.627496 0.456824 0.850642 0.044 Uiso calc 0.812(2) A 1
C C16 0.7640(7) 0.3578(5) 0.7794(4) 0.0375(11) Uani d 0.812(2) A 1
H H16 0.776914 0.308886 0.836035 0.045 Uiso calc 0.812(2) A 1
C C17 0.8339(7) 0.3415(5) 0.6879(5) 0.0377(11) Uani d 0.812(2) A 1
H H17 0.894563 0.281466 0.682016 0.045 Uiso calc 0.812(2) A 1
C C18 0.8150(8) 0.4131(6) 0.6051(4) 0.0371(11) Uani d 0.812(2) A 1
H H18 0.862795 0.401984 0.542603 0.045 Uiso calc 0.812(2) A 1
C C19 0.7263(9) 0.5010(6) 0.6138(5) 0.0363(10) Uani d 0.812(2) A 1
H H19 0.713377 0.549922 0.557208 0.044 Uiso calc 0.812(2) A 1
S S1D 0.7040(12) 0.4155(10) 0.7816(9) 0.0374(10) Uani d 0.188(2) A 2
C C1D 0.667(4) 0.514(2) 0.6928(18) 0.0356(10) Uani d 0.188(2) A 2
C C2D 0.744(4) 0.493(3) 0.610(2) 0.0362(11) Uani d 0.188(2) A 2
H H2D 0.746278 0.539222 0.550884 0.043 Uiso calc 0.188(2) A 2
C C3D 0.821(4) 0.396(2) 0.6202(18) 0.0370(11) Uani d 0.188(2) A 2
H H3D 0.869591 0.365043 0.564353 0.044 Uiso calc 0.188(2) A 2
C C4D 0.819(3) 0.351(3) 0.7147(17) 0.0375(11) Uani d 0.188(2) A 2
H H4D 0.873830 0.292031 0.738489 0.045 Uiso calc 0.188(2) A 2
C C7 0.6082(10) 0.7125(13) 0.8182(11) 0.0358(9) Uani d 0.595(2) A 2
C C8 0.5277(8) 0.7756(12) 0.8828(10) 0.0351(10) Uani d 0.595(2) A 2
H H8 0.433508 0.772389 0.876081 0.042 Uiso calc 0.595(2) A 2
C C9 0.5851(9) 0.8435(9) 0.9573(8) 0.0363(11) Uani d 0.595(2) A 2
H H9 0.530123 0.886600 1.001469 0.044 Uiso calc 0.595(2) A 2
C C10 0.7230(9) 0.8482(8) 0.9672(7) 0.0372(12) Uani d 0.595(2) A 2
H H10 0.762189 0.894567 1.018065 0.045 Uiso calc 0.595(2) A 2
C C11 0.8034(8) 0.7851(10) 0.9025(8) 0.0380(11) Uani d 0.595(2) A 2
H H11 0.897640 0.788321 0.909272 0.046 Uiso calc 0.595(2) A 2
C C12 0.7460(10) 0.7172(11) 0.8281(9) 0.0381(10) Uani d 0.595(2) A 2
H H12 0.801027 0.674109 0.783882 0.046 Uiso calc 0.595(2) A 2
S S1A 0.6318(19) 0.8216(16) 0.5903(12) 0.0373(9) Uani d 0.128(3) A 3
C C1A 0.527(3) 0.712(2) 0.600(2) 0.0365(9) Uani d 0.128(3) A 3
C C2A 0.450(3) 0.714(3) 0.515(2) 0.0372(10) Uani d 0.128(3) A 3
H H2A 0.378806 0.663474 0.504209 0.045 Uiso calc 0.128(3) A 3
C C3A 0.482(3) 0.798(2) 0.444(2) 0.0374(10) Uani d 0.128(3) A 3
H H3A 0.438606 0.807240 0.379366 0.045 Uiso calc 0.128(3) A 3
C C4A 0.581(3) 0.864(3) 0.4765(19) 0.0373(10) Uani d 0.128(3) A 3
H H4A 0.616245 0.925573 0.439705 0.045 Uiso calc 0.128(3) A 3
S S1B 0.4495(10) 0.6766(7) 0.5027(7) 0.0381(9) Uani d 0.278(3) A 2
C C1B 0.539(3) 0.7187(17) 0.6068(13) 0.0365(9) Uani d 0.278(3) A 2
C C2B 0.592(3) 0.8176(17) 0.5838(16) 0.0370(10) Uani d 0.278(3) A 2
H H2B 0.639402 0.861263 0.632876 0.044 Uiso calc 0.278(3) A 2
C C3B 0.572(3) 0.8513(18) 0.4807(15) 0.0373(10) Uani d 0.278(3) A 2
H H3B 0.608977 0.916836 0.451653 0.045 Uiso calc 0.278(3) A 2
C C4B 0.496(3) 0.7797(15) 0.4285(15) 0.0374(10) Uani d 0.278(3) A 2
H H4B 0.471660 0.787607 0.357890 0.045 Uiso calc 0.278(3) A 2
C C1 0.5435(15) 0.7063(10) 0.6066(7) 0.0363(9) Uani d 0.594(3) A 1
C C2 0.4658(12) 0.6722(8) 0.5236(8) 0.0376(9) Uani d 0.594(3) A 1
H H2 0.417715 0.604513 0.527384 0.045 Uiso calc 0.594(3) A 1
C C3 0.4584(10) 0.7370(8) 0.4351(7) 0.0377(10) Uani d 0.594(3) A 1
H H3 0.405272 0.713702 0.378334 0.045 Uiso calc 0.594(3) A 1
C C4 0.5288(11) 0.8360(7) 0.4295(6) 0.0371(10) Uani d 0.594(3) A 1
H H4 0.523707 0.880305 0.369030 0.045 Uiso calc 0.594(3) A 1
C C5 0.6065(11) 0.8701(7) 0.5126(7) 0.0373(10) Uani d 0.594(3) A 1
H H5 0.654586 0.937720 0.508777 0.045 Uiso calc 0.594(3) A 1
C C6 0.6139(14) 0.8052(10) 0.6011(7) 0.0372(9) Uani d 0.594(3) A 1
H H6 0.667031 0.828532 0.657829 0.045 Uiso calc 0.594(3) A 1
S S1C 0.7765(6) 0.7214(6) 0.8449(5) 0.0391(9) Uani d 0.406(2) A 1
C C1C 0.6089(7) 0.716(2) 0.8269(19) 0.0359(9) Uani d 0.406(2) A 1
C C2C 0.5458(15) 0.7872(18) 0.8898(16) 0.0353(11) Uani d 0.406(2) A 1
H H2C 0.451912 0.796796 0.892307 0.042 Uiso calc 0.406(2) A 1
C C3C 0.6375(13) 0.8457(16) 0.9518(14) 0.0365(11) Uani d 0.406(2) A 1
H H3C 0.611592 0.898620 1.002304 0.044 Uiso calc 0.406(2) A 1
C C4C 0.7646(14) 0.8193(16) 0.9322(14) 0.0375(11) Uani d 0.406(2) A 1
H H4C 0.838950 0.853177 0.964973 0.045 Uiso calc 0.406(2) A 1

loop_
_atom_site_aniso_label
_atom_site_aniso_U_11
_atom_site_aniso_U_22
_atom_site_aniso_U_33
_atom_site_aniso_U_12
_atom_site_aniso_U_13
_atom_site_aniso_U_23
Au1 0.03260(17) 0.03393(17) 0.03470(17) -0.00391(13) 0.00094(16) 0.00163(15)
Cl1 0.0410(13) 0.0613(15) 0.0511(14) -0.0158(12) 0.0081(10) -0.0031(12)
P1 0.0345(10) 0.0308(9) 0.0319(10) -0.0026(8) -0.0018(8) 0.0000(8)
C14 0.0355(18) 0.0308(18) 0.0391(17) -0.0009(17) -0.0010(16) -0.0016(16)
C15 0.037(2) 0.032(2) 0.0414(19) 0.001(2) -0.0009(19) -0.0015(19)
C16 0.037(2) 0.033(2) 0.043(2) 0.001(2) 0.000(2) -0.001(2)
C17 0.037(2) 0.033(2) 0.043(2) 0.000(2) -0.001(2) -0.0026(19)
C18 0.037(2) 0.033(2) 0.042(2) 0.000(2) -0.0001(19) -0.0017(19)
C19 0.036(2) 0.032(2) 0.041(2) 0.0000(19) -0.0010(18) -0.0017(18)
S1D 0.038(2) 0.033(2) 0.0419(18) 0.0001(18) -0.0007(18) -0.0017(18)
C1D 0.0360(19) 0.0315(18) 0.0393(18) -0.0006(17) -0.0011(17) -0.0014(17)
C2D 0.036(2) 0.032(2) 0.041(2) 0.000(2) -0.0007(19) -0.0017(19)
C3D 0.037(2) 0.032(2) 0.042(2) 0.000(2) -0.001(2) -0.002(2)
C4D 0.037(2) 0.033(2) 0.042(2) 0.000(2) 0.000(2) -0.002(2)
C7 0.0374(18) 0.0366(17) 0.0336(18) -0.0053(17) -0.0045(16) 0.0003(15)
C8 0.037(2) 0.036(2) 0.033(2) -0.005(2) -0.0052(19) 0.0002(18)
C9 0.038(2) 0.037(2) 0.034(2) -0.005(2) -0.005(2) -0.0004(18)
C10 0.039(2) 0.039(2) 0.034(2) -0.006(2) -0.004(2) -0.001(2)
C11 0.039(2) 0.040(2) 0.035(2) -0.006(2) -0.005(2) -0.0011(18)
C12 0.039(2) 0.0398(19) 0.035(2) -0.0060(19) -0.0055(19) -0.0005(17)
S1A 0.0404(18) 0.0373(18) 0.0342(18) -0.0033(17) -0.0043(17) 0.0025(16)
C1A 0.0396(17) 0.0364(16) 0.0337(17) -0.0032(16) -0.0043(15) 0.0022(15)
C2A 0.0405(18) 0.0372(18) 0.0339(18) -0.0033(17) -0.0049(17) 0.0024(16)
C3A 0.0408(19) 0.0376(18) 0.0340(18) -0.0034(17) -0.0049(17) 0.0026(17)
C4A 0.0405(19) 0.0374(19) 0.0340(19) -0.0034(18) -0.0045(17) 0.0025(17)
S1B 0.0414(18) 0.0384(17) 0.0344(18) -0.0036(16) -0.0055(16) 0.0027(15)
C1B 0.0395(17) 0.0363(16) 0.0336(17) -0.0031(16) -0.0043(15) 0.0022(15)
C2B 0.0401(19) 0.0371(18) 0.0339(18) -0.0032(17) -0.0045(17) 0.0025(16)
C3B 0.0406(19) 0.0374(18) 0.0340(19) -0.0034(18) -0.0046(17) 0.0026(17)
C4B 0.0408(19) 0.0376(18) 0.0339(18) -0.0034(17) -0.0048(17) 0.0026(17)
C1 0.0393(17) 0.0361(16) 0.0334(16) -0.0029(16) -0.0042(15) 0.0021(15)
C2 0.0410(18) 0.0377(17) 0.0341(18) -0.0034(17) -0.0052(16) 0.0027(16)
C3 0.0411(19) 0.0378(19) 0.0341(19) -0.0037(18) -0.0050(17) 0.0025(17)
C4 0.040(2) 0.037(2) 0.034(2) -0.0034(19) -0.0045(18) 0.0024(18)
C5 0.0406(19) 0.0373(18) 0.0339(19) -0.0034(18) -0.0045(17) 0.0027(17)
C6 0.0403(18) 0.0372(18) 0.0341(18) -0.0034(17) -0.0043(17) 0.0027(16)
S1C 0.0392(19) 0.0415(17) 0.0367(18) -0.0068(17) -0.0065(16) -0.0008(15)
C1C 0.0373(18) 0.0367(17) 0.0337(18) -0.0054(17) -0.0048(17) 0.0002(16)
C2C 0.037(2) 0.036(2) 0.033(2) -0.005(2) -0.0052(19) 0.0000(18)
C3C 0.038(2) 0.038(2) 0.034(2) -0.006(2) -0.005(2) -0.0006(18)
C4C 0.039(2) 0.039(2) 0.035(2) -0.006(2) -0.0050(19) -0.0010(18)

loop_
_atom_type_symbol
_atom_type_description
_atom_type_scat_dispersion_real
_atom_type_scat_dispersion_imag
_atom_type_scat_source
C C 0.0033 0.0016 'International Tables Vol C Tables 4.2.6.8 and 6.1.1.4'
H H 0.0000 0.0000 'International Tables Vol C Tables 4.2.6.8 and 6.1.1.4'
Au Au -2.0133 8.8022 'International Tables Vol C Tables 4.2.6.8 and 6.1.1.4'
Cl Cl 0.1484 0.1585 'International Tables Vol C Tables 4.2.6.8 and 6.1.1.4'
P P 0.1023 0.0942 'International Tables Vol C Tables 4.2.6.8 and 6.1.1.4'
S S 0.1246 0.1234 'International Tables Vol C Tables 4.2.6.8 and 6.1.1.4'

loop_
_exptl_crystal_face_index_h
_exptl_crystal_face_index_k
_exptl_crystal_face_index_l
_exptl_crystal_face_perp_dist
0.00 -1.00 0.00 0.1220
0.00 1.00 0.00 0.1220
-1.00 0.00 -2.00 0.0800
-1.00 0.00 -1.00 0.0790
1.00 0.00 1.00 0.0650
1.00 0.00 -2.00 0.0360
-1.00 0.00 2.00 0.0570
-2.00 0.00 1.00 0.0750
2.00 0.00 -1.00 0.0120

loop_
_geom_angle_atom_site_label_1
_geom_angle_atom_site_label_2
_geom_angle_atom_site_label_3
_geom_angle_site_symmetry_1
_geom_angle_site_symmetry_3
_geom_angle
_geom_angle_publ_flag
P1 Au1 Cl1 . . 179.42(9) ?
C14 P1 Au1 . . 113.6(3) ?
C14 P1 C1C . . 105.3(6) ?
C1D P1 Au1 . . 116.0(12) ?
C7 P1 Au1 . . 113.6(5) ?
C7 P1 C1D . . 106.9(14) ?
C7 P1 C1B . . 102.5(8) ?
C1A P1 Au1 . . 106.8(9) ?
C1B P1 Au1 . . 111.1(8) ?
C1B P1 C1D . . 105.5(12) ?
C1 P1 Au1 . . 111.9(5) ?
C1 P1 C14 . . 106.6(6) ?
C1 P1 C1C . . 106.9(11) ?
C1C P1 Au1 . . 112.1(6) ?
C15 C14 P1 . . 117.4(4) ?
C15 C14 C19 . . 120.0 ?
C19 C14 P1 . . 122.6(4) ?
C14 C15 H15 . . 120.0 ?
C16 C15 C14 . . 120.0 ?
C16 C15 H15 . . 120.0 ?
C15 C16 H16 . . 120.0 ?
C15 C16 C17 . . 120.0 ?
C17 C16 H16 . . 120.0 ?
C16 C17 H17 . . 120.0 ?
C18 C17 C16 . . 120.0 ?
C18 C17 H17 . . 120.0 ?
C17 C18 H18 . . 120.0 ?
C17 C18 C19 . . 120.0 ?
C19 C18 H18 . . 120.0 ?
C14 C19 H19 . . 120.0 ?
C18 C19 C14 . . 120.0 ?
C18 C19 H19 . . 120.0 ?
C4D S1D C1D . . 97.6(11) ?
S1D C1D P1 . . 121.1(11) ?
C2D C1D P1 . . 132.8(13) ?
C2D C1D S1D . . 106.1(14) ?
C1D C2D H2D . . 123.1 ?
C1D C2D C3D . . 113.7(18) ?
C3D C2D H2D . . 123.1 ?
C2D C3D H3D . . 122.8 ?
C4D C3D C2D . . 114(2) ?
C4D C3D H3D . . 122.8 ?
S1D C4D H4D . . 126.4 ?
C3D C4D S1D . . 107.3(16) ?
C3D C4D H4D . . 126.4 ?
C8 C7 P1 . . 121.2(6) ?
C8 C7 C12 . . 120.0 ?
C12 C7 P1 . . 118.8(6) ?
C7 C8 H8 . . 120.0 ?
C7 C8 C9 . . 120.0 ?
C9 C8 H8 . . 120.0 ?
C8 C9 H9 . . 120.0 ?
C10 C9 C8 . . 120.0 ?
C10 C9 H9 . . 120.0 ?
C9 C10 H10 . . 120.0 ?
C11 C10 C9 . . 120.0 ?
C11 C10 H10 . . 120.0 ?
C10 C11 H11 . . 120.0 ?
C10 C11 C12 . . 120.0 ?
C12 C11 H11 . . 120.0 ?
C7 C12 H12 . . 120.0 ?
C11 C12 C7 . . 120.0 ?
C11 C12 H12 . . 120.0 ?
C4A S1A C1A . . 96.8(12) ?
S1A C1A P1 . . 116.5(13) ?
C2A C1A P1 . . 137.1(15) ?
C2A C1A S1A . . 106.2(15) ?
C1A C2A H2A . . 122.7 ?
C1A C2A C3A . . 115(2) ?
C3A C2A H2A . . 122.7 ?
C2A C3A H3A . . 123.4 ?
C4A C3A C2A . . 113(2) ?
C4A C3A H3A . . 123.4 ?
S1A C4A H4A . . 125.5 ?
C3A C4A S1A . . 109.0(19) ?
C3A C4A H4A . . 125.5 ?
C4B S1B C1B . . 95.0(9) ?
S1B C1B P1 . . 117.1(9) ?
C2B C1B P1 . . 135.4(10) ?
C2B C1B S1B . . 107.5(12) ?
C1B C2B H2B . . 122.9 ?
C1B C2B C3B . . 114.2(16) ?
C3B C2B H2B . . 122.9 ?
C2B C3B H3B . . 124.0 ?
C4B C3B C2B . . 111.9(18) ?
C4B C3B H3B . . 124.0 ?
S1B C4B H4B . . 124.5 ?
C3B C4B S1B . . 110.9(15) ?
C3B C4B H4B . . 124.5 ?
C2 C1 P1 . . 118.3(6) ?
C2 C1 C6 . . 120.0 ?
C6 C1 P1 . . 121.5(6) ?
C1 C2 H2 . . 120.0 ?
C1 C2 C3 . . 120.0 ?
C3 C2 H2 . . 120.0 ?
C2 C3 H3 . . 120.0 ?
C2 C3 C4 . . 120.0 ?
C4 C3 H3 . . 120.0 ?
C3 C4 H4 . . 120.0 ?
C5 C4 C3 . . 120.0 ?
C5 C4 H4 . . 120.0 ?
C4 C5 H5 . . 120.0 ?
C4 C5 C6 . . 120.0 ?
C6 C5 H5 . . 120.0 ?
C1 C6 H6 . . 120.0 ?
C5 C6 C1 . . 120.0 ?
C5 C6 H6 . . 120.0 ?
C4C S1C C1C . . 92.8(8) ?
S1C C1C P1 . . 119.5(8) ?
C2C C1C P1 . . 129.2(7) ?
C2C C1C S1C . . 111.0(10) ?
C1C C2C H2C . . 124.5 ?
C1C C2C C3C . . 111.0(13) ?
C3C C2C H2C . . 124.5 ?
C2C C3C H3C . . 123.4 ?
C4C C3C C2C . . 113.2(14) ?
C4C C3C H3C . . 123.4 ?
S1C C4C H4C . . 124.1 ?
C3C C4C S1C . . 111.8(12) ?
C3C C4C H4C . . 124.1 ?

loop_
_geom_bond_atom_site_label_1
_geom_bond_atom_site_label_2
_geom_bond_site_symmetry_2
_geom_bond_distance
_geom_bond_publ_flag
Au1 Cl1 . 2.287(2) ?
Au1 P1 . 2.226(2) ?
P1 C14 . 1.786(5) ?
P1 C1D . 1.907(18) ?
P1 C7 . 1.766(7) ?
P1 C1A . 1.881(18) ?
P1 C1B . 1.852(16) ?
P1 C1 . 1.769(7) ?
P1 C1C . 1.874(14) ?
C14 C15 . 1.3900 ?
C14 C19 . 1.3900 ?
C15 H15 . 0.9500 ?
C15 C16 . 1.3900 ?
C16 H16 . 0.9500 ?
C16 C17 . 1.3900 ?
C17 H17 . 0.9500 ?
C17 C18 . 1.3900 ?
C18 H18 . 0.9500 ?
C18 C19 . 1.3900 ?
C19 H19 . 0.9500 ?
S1D C1D . 1.699(3) ?
S1D C4D . 1.640(15) ?
C1D C2D . 1.342(3) ?
C2D H2D . 0.9500 ?
C2D C3D . 1.410(3) ?
C3D H3D . 0.9500 ?
C3D C4D . 1.339(3) ?
C4D H4D . 0.9500 ?
C7 C8 . 1.3900 ?
C7 C12 . 1.3900 ?
C8 H8 . 0.9500 ?
C8 C9 . 1.3900 ?
C9 H9 . 0.9500 ?
C9 C10 . 1.3900 ?
C10 H10 . 0.9500 ?
C10 C11 . 1.3900 ?
C11 H11 . 0.9500 ?
C11 C12 . 1.3900 ?
C12 H12 . 0.9500 ?
S1A C1A . 1.699(3) ?
S1A C4A . 1.640(15) ?
C1A C2A . 1.342(3) ?
C2A H2A . 0.9500 ?
C2A C3A . 1.410(3) ?
C3A H3A . 0.9500 ?
C3A C4A . 1.339(3) ?
C4A H4A . 0.9500 ?
S1B C1B . 1.699(3) ?
S1B C4B . 1.640(15) ?
C1B C2B . 1.342(3) ?
C2B H2B . 0.9500 ?
C2B C3B . 1.410(3) ?
C3B H3B . 0.9500 ?
C3B C4B . 1.339(3) ?
C4B H4B . 0.9500 ?
C1 C2 . 1.3900 ?
C1 C6 . 1.3900 ?
C2 H2 . 0.9500 ?
C2 C3 . 1.3900 ?
C3 H3 . 0.9500 ?
C3 C4 . 1.3900 ?
C4 H4 . 0.9500 ?
C4 C5 . 1.3900 ?
C5 H5 . 0.9500 ?
C5 C6 . 1.3900 ?
C6 H6 . 0.9500 ?
S1C C1C . 1.699(3) ?
S1C C4C . 1.640(15) ?
C1C C2C . 1.342(3) ?
C2C H2C . 0.9500 ?
C2C C3C . 1.410(3) ?
C3C H3C . 0.9500 ?
C3C C4C . 1.339(3) ?
C4C H4C . 0.9500 ?

loop_
_geom_hbond_atom_site_label_D
_geom_hbond_atom_site_label_H
_geom_hbond_atom_site_label_A
_geom_hbond_site_symmetry_A
_geom_hbond_distance_DH
_geom_hbond_distance_HA
_geom_hbond_distance_DA
_geom_hbond_angle_DHA
C2C H2C Cg2 3_656 0.95 2.80 141 3.59(2)
C2C H2C Cg4 3_656 0.95 2.79 139 3.567(18)
C3D H3D Cg1 2_664 0.95 2.87 141 3.66(3)
C3D H3D Cg3 2_664 0.95 2.85 141 3.64(2)
C8 H8 Cg2 3_656 0.95 2.80 131 3.496(18)
C8 H8 Cg4 3_656 0.95 2.77 130 3.464(11)
C18 H18 Cg1 2_664 0.95 2.96 129 3.629(10)
C18 H18 Cg3 2_664 0.95 2.95 128 3.613(8)

loop_
_geom_torsion_atom_site_label_1
_geom_torsion_atom_site_label_2
_geom_torsion_atom_site_label_3
_geom_torsion_atom_site_label_4
_geom_torsion_site_symmetry_1
_geom_torsion_site_symmetry_2
_geom_torsion_site_symmetry_3
_geom_torsion_site_symmetry_4
_geom_torsion
_geom_torsion_publ_flag
Au1 P1 C14 C15 . . . . -59.1(5) ?
Au1 P1 C14 C19 . . . . 119.9(4) ?
Au1 P1 C7 C8 . . . . -27.0(10) ?
Au1 P1 C7 C12 . . . . 153.9(6) ?
Au1 P1 C1A S1A . . . . 145.5(19) ?
Au1 P1 C1A C2A . . . . -30(4) ?
Au1 P1 C1B S1B . . . . -45(2) ?
Au1 P1 C1B C2B . . . . 132(3) ?
Au1 P1 C1 C2 . . . . -39.9(9) ?
Au1 P1 C1 C6 . . . . 134.8(6) ?
Au1 P1 C1C S1C . . . . 152.2(14) ?
Au1 P1 C1C C2C . . . . -33(3) ?
P1 C14 C15 C16 . . . . 179.0(7) ?
P1 C14 C19 C18 . . . . -179.0(7) ?
P1 C1D C2D C3D . . . . -177(4) ?
P1 C7 C8 C9 . . . . -179.1(13) ?
P1 C7 C12 C11 . . . . 179.1(13) ?
P1 C1A C2A C3A . . . . 179(4) ?
P1 C1B C2B C3B . . . . 176(3) ?
P1 C1 C2 C3 . . . . 174.8(11) ?
P1 C1 C6 C5 . . . . -174.6(12) ?
P1 C1C C2C C3C . . . . -174(2) ?
C14 P1 C1 C2 . . . . 84.9(8) ?
C14 P1 C1 C6 . . . . -100.4(8) ?
C14 P1 C1C S1C . . . . 28(2) ?
C14 P1 C1C C2C . . . . -158(2) ?
C14 C15 C16 C17 . . . . 0.0 ?
C15 C14 C19 C18 . . . . 0.0 ?
C15 C16 C17 C18 . . . . 0.0 ?
C16 C17 C18 C19 . . . . 0.0 ?
C17 C18 C19 C14 . . . . 0.0 ?
C19 C14 C15 C16 . . . . 0.0 ?
S1D C1D C2D C3D . . . . 4(4) ?
C1D P1 C7 C8 . . . . -156.3(10) ?
C1D P1 C7 C12 . . . . 24.6(12) ?
C1D P1 C1B S1B . . . . 81(2) ?
C1D P1 C1B C2B . . . . -101(3) ?
C1D S1D C4D C3D . . . . -6(3) ?
C1D C2D C3D C4D . . . . -9(5) ?
C2D C3D C4D S1D . . . . 10(4) ?
C4D S1D C1D P1 . . . . -178(3) ?
C4D S1D C1D C2D . . . . 1(3) ?
C7 P1 C1B S1B . . . . -167.2(16) ?
C7 P1 C1B C2B . . . . 10(3) ?
C7 C8 C9 C10 . . . . 0.0 ?
C8 C7 C12 C11 . . . . 0.0 ?
C8 C9 C10 C11 . . . . 0.0 ?
C9 C10 C11 C12 . . . . 0.0 ?
C10 C11 C12 C7 . . . . 0.0 ?
C12 C7 C8 C9 . . . . 0.0 ?
S1A C1A C2A C3A . . . . 4(3) ?
C1A S1A C4A C3A . . . . 1(2) ?
C1A C2A C3A C4A . . . . -3(3) ?
C2A C3A C4A S1A . . . . 1(3) ?
C4A S1A C1A P1 . . . . -179(3) ?
C4A S1A C1A C2A . . . . -3(2) ?
S1B C1B C2B C3B . . . . -7(2) ?
C1B P1 C7 C8 . . . . 93.0(13) ?
C1B P1 C7 C12 . . . . -86.1(14) ?
C1B S1B C4B C3B . . . . -3.7(17) ?
C1B C2B C3B C4B . . . . 4(3) ?
C2B C3B C4B S1B . . . . 0(2) ?
C4B S1B C1B P1 . . . . -176(2) ?
C4B S1B C1B C2B . . . . 5.9(18) ?
C1 P1 C14 C15 . . . . 177.2(5) ?
C1 P1 C14 C19 . . . . -3.8(7) ?
C1 P1 C1C S1C . . . . -84.9(19) ?
C1 P1 C1C C2C . . . . 89(2) ?
C1 C2 C3 C4 . . . . 0.0 ?
C2 C1 C6 C5 . . . . 0.0 ?
C2 C3 C4 C5 . . . . 0.0 ?
C3 C4 C5 C6 . . . . 0.0 ?
C4 C5 C6 C1 . . . . 0.0 ?
C6 C1 C2 C3 . . . . 0.0 ?
S1C C1C C2C C3C . . . . 0(2) ?
C1C P1 C14 C15 . . . . 63.9(11) ?
C1C P1 C14 C19 . . . . -117.1(10) ?
C1C P1 C1 C2 . . . . -162.9(7) ?
C1C P1 C1 C6 . . . . 11.8(9) ?
C1C S1C C4C C3C . . . . 2.5(19) ?
C1C C2C C3C C4C . . . . 1(2) ?
C2C C3C C4C S1C . . . . -3(2) ?
C4C S1C C1C P1 . . . . 173.6(19) ?
C4C S1C C1C C2C . . . . -1.6(19) ?

_cod_database_fobs_code 2244181
